data_7105705
loop_
_publ_author_name
'Carl Redshaw'
'Surajit Jana'
'Congxiao Shang'
'Mark Elsegood'
'Xuesong Lu'
'Zhengxiao Guo'

_publ_section_title
;
 Enhancement of H2 uptake via fluorination but not lithiation for Zn4N8
 and Zn4N6O type clusters.
;
_journal_name_full Chem.Commun.
_journal_page_first 9055
_journal_paper_doi 10.1039/c0cc03380d
_journal_volume 46
_journal_year 2010
_chemical_formula_moiety 'C12 H16 N6 Zn'
_chemical_formula_sum 'C12 H16 N6 Zn'
_chemical_formula_weight 309.68
_chemical_name_systematic
;
?
;
_space_group_IT_number 70
_symmetry_cell_setting orthorhombic
_symmetry_space_group_name_Hall '-F 2uv 2vw'
_symmetry_space_group_name_H-M 'F d d d :2'
_atom_sites_solution_hydrogens 'geom except NH coords freely refined'
_atom_sites_solution_primary direct
_atom_sites_solution_secondary 'all non-H atoms found by direct methods'
_audit_creation_method SHELXL-97
_cell_angle_alpha 90.00
_cell_angle_beta 90.00
_cell_angle_gamma 90.00
_cell_formula_units_Z 8
_cell_length_a 7.6932(5)
_cell_length_b 16.0210(11)
_cell_length_c 22.1017(15)
_cell_measurement_reflns_used 3370
_cell_measurement_temperature 150(2)
_cell_measurement_theta_max 32.90
_cell_measurement_theta_min 4.39
_cell_volume 2724.1(3)
_computing_cell_refinement 'Bruker SAINT'
_computing_data_collection 'Bruker APEX 2'
_computing_data_reduction 'Bruker SAINT'
_computing_molecular_graphics 'Bruker SHELXTL'
_computing_publication_material 'Bruker SHELXTL and local programs'
_computing_structure_refinement 'SHELXL-97 (Sheldrick, 2008)'
_computing_structure_solution 'SHELXS-97 (Sheldrick, 2008)'
_diffrn_ambient_temperature 150(2)
_diffrn_measured_fraction_theta_full 0.956
_diffrn_measured_fraction_theta_max 0.956
_diffrn_measurement_device_type 'Bruker APEX 2 CCD diffractometer'
_diffrn_measurement_method '\w rotation with narrow frames'
_diffrn_radiation_monochromator 'silicon 111'
_diffrn_radiation_source 'Daresbury SRS station 16.2 SMX'
_diffrn_radiation_type synchrotron
_diffrn_radiation_wavelength 0.8457
_diffrn_reflns_av_R_equivalents 0.0377
_diffrn_reflns_av_sigmaI/netI 0.0261
_diffrn_reflns_limit_h_max 9
_diffrn_reflns_limit_h_min -9
_diffrn_reflns_limit_k_max 20
_diffrn_reflns_limit_k_min -20
_diffrn_reflns_limit_l_max 27
_diffrn_reflns_limit_l_min -27
_diffrn_reflns_number 4496
_diffrn_reflns_theta_full 33.00
_diffrn_reflns_theta_max 33.00
_diffrn_reflns_theta_min 4.39
_diffrn_standards_decay_% 2
_diffrn_standards_number 0
_exptl_absorpt_coefficient_mu 1.799
_exptl_absorpt_correction_T_max 0.900
_exptl_absorpt_correction_T_min 0.813
_exptl_absorpt_correction_type multi-scan
_exptl_absorpt_process_details 'SADABS v2008/1, Sheldrick, G.M., (2008)'
_exptl_crystal_colour colourless
_exptl_crystal_density_diffrn 1.510
_exptl_crystal_density_method 'not measured'
_exptl_crystal_description block
_exptl_crystal_F_000 1280
_exptl_crystal_size_max 0.12
_exptl_crystal_size_mid 0.10
_exptl_crystal_size_min 0.06
_refine_diff_density_max 0.507
_refine_diff_density_min -0.611
_refine_diff_density_rms 0.078
_refine_ls_extinction_method none
_refine_ls_goodness_of_fit_ref 1.073
_refine_ls_hydrogen_treatment mixed
_refine_ls_matrix_type full
_refine_ls_number_parameters 50
_refine_ls_number_reflns 734
_refine_ls_number_restraints 0
_refine_ls_restrained_S_all 1.073
_refine_ls_R_factor_all 0.0268
_refine_ls_R_factor_gt 0.0262
_refine_ls_shift/su_max 0.001
_refine_ls_shift/su_mean 0.000
_refine_ls_structure_factor_coef Fsqd
_refine_ls_weighting_details 'calc w=1/[\s^2^(Fo^2^)+(0.0428P)^2^+5.1142P] where P=(Fo^2^+2Fc^2^)/3'
_refine_ls_weighting_scheme calc
_refine_ls_wR_factor_gt 0.0680
_refine_ls_wR_factor_ref 0.0685
_reflns_number_gt 715
_reflns_number_total 734
_reflns_threshold_expression I>2\s(I)
_cod_data_source_file C0CC03380D.TXT
_cod_data_source_block 4
_cod_original_sg_symbol_H-M Fddd
_cod_database_code 7105705

loop_
_symmetry_equiv_pos_as_xyz
'x, y, z'
'-x+3/4, -y+3/4, z'
'-x+3/4, y, -z+3/4'
'x, -y+3/4, -z+3/4'
'x, y+1/2, z+1/2'
'-x+3/4, -y+5/4, z+1/2'
'-x+3/4, y+1/2, -z+5/4'
'x, -y+5/4, -z+5/4'
'x+1/2, y, z+1/2'
'-x+5/4, -y+3/4, z+1/2'
'-x+5/4, y, -z+5/4'
'x+1/2, -y+3/4, -z+5/4'
'x+1/2, y+1/2, z'
'-x+5/4, -y+5/4, z'
'-x+5/4, y+1/2, -z+3/4'
'x+1/2, -y+5/4, -z+3/4'
'-x, -y, -z'
'x-3/4, y-3/4, -z'
'x-3/4, -y, z-3/4'
'-x, y-3/4, z-3/4'
'-x, -y+1/2, -z+1/2'
'x-3/4, y-1/4, -z+1/2'
'x-3/4, -y+1/2, z-1/4'
'-x, y-1/4, z-1/4'
'-x+1/2, -y, -z+1/2'
'x-1/4, y-3/4, -z+1/2'
'x-1/4, -y, z-1/4'
'-x+1/2, y-3/4, z-1/4'
'-x+1/2, -y+1/2, -z'
'x-1/4, y-1/4, -z'
'x-1/4, -y+1/2, z-3/4'
'-x+1/2, y-1/4, z-3/4'

loop_
_atom_site_label
_atom_site_type_symbol
_atom_site_fract_x
_atom_site_fract_y
_atom_site_fract_z
_atom_site_U_iso_or_equiv
_atom_site_adp_type
_atom_site_occupancy
_atom_site_symmetry_multiplicity
_atom_site_calc_flag
_atom_site_refinement_flags
_atom_site_disorder_assembly
_atom_site_disorder_group
Zn1 Zn 0.1250 0.6250 0.6250 0.01390(17) Uani 1 4 d S . .
N1 N 0.02250(18) 0.69964(8) 0.56324(6) 0.0164(3) Uani 1 1 d . . .
H1 H -0.020(3) 0.7427(14) 0.5745(9) 0.020 Uiso 1 1 d . . .
C1 C 0.03973(19) 0.69356(9) 0.50464(7) 0.0133(3) Uani 1 1 d . . .
C2 C -0.0328(2) 0.76162(10) 0.46448(7) 0.0197(3) Uani 1 1 d . . .
H2A H -0.0894 0.8041 0.4895 0.030 Uiso 1 1 calc R . .
H2B H -0.1179 0.7375 0.4365 0.030 Uiso 1 1 calc R . .
H2C H 0.0619 0.7873 0.4414 0.030 Uiso 1 1 calc R . .
C3 C 0.1250 0.6250 0.47558(11) 0.0132(4) Uani 1 2 d S . .
C4 C 0.1250 0.6250 0.41142(11) 0.0153(5) Uani 1 2 d S . .
N2 N 0.1250 0.6250 0.35908(10) 0.0205(4) Uani 1 2 d S . .

loop_
_atom_site_aniso_label
_atom_site_aniso_U_11
_atom_site_aniso_U_22
_atom_site_aniso_U_33
_atom_site_aniso_U_23
_atom_site_aniso_U_13
_atom_site_aniso_U_12
Zn1 0.0201(2) 0.0139(2) 0.0077(2) 0.000 0.000 0.000
N1 0.0247(7) 0.0121(6) 0.0125(6) -0.0028(5) 0.0001(5) 0.0065(5)
C1 0.0164(7) 0.0106(6) 0.0130(7) 0.0005(5) -0.0021(5) -0.0005(6)
C2 0.0276(8) 0.0154(7) 0.0161(8) 0.0023(6) -0.0031(6) 0.0054(6)
C3 0.0187(10) 0.0105(10) 0.0103(10) 0.000 0.000 -0.0008(7)
C4 0.0208(11) 0.0088(9) 0.0163(13) 0.000 0.000 -0.0017(7)
N2 0.0349(12) 0.0155(9) 0.0111(10) 0.000 0.000 -0.0023(7)

loop_
_atom_type_symbol
_atom_type_description
_atom_type_scat_dispersion_real
_atom_type_scat_dispersion_imag
_atom_type_scat_source
C C 0.0033 0.0016 'International Tables Vol C Tables 4.2.6.8 and 6.1.1.4'
H H 0.0000 0.0000 'International Tables Vol C Tables 4.2.6.8 and 6.1.1.4'
N N 0.0061 0.0033 'International Tables Vol C Tables 4.2.6.8 and 6.1.1.4'
Zn Zn 0.2839 1.4301 'International Tables Vol C Tables 4.2.6.8 and 6.1.1.4'

loop_
_geom_angle_atom_site_label_1
_geom_angle_atom_site_label_2
_geom_angle_atom_site_label_3
_geom_angle
_geom_angle_site_symmetry_1
_geom_angle_site_symmetry_3
_geom_angle_publ_flag
N1 Zn1 N1 133.03(8) 11_455 14_455 ?
N1 Zn1 N1 92.76(8) 11_455 8 ?
N1 Zn1 N1 105.63(8) 14_455 8 ?
N1 Zn1 N1 92.76(8) 14_455 . ?
N1 Zn1 N1 133.03(8) 8 . ?
C1 N1 Zn1 126.78(11) . . ?
N1 C1 C3 123.29(15) . . ?
N1 C1 C2 119.39(13) . . ?
C3 C1 C2 117.32(15) . . ?
C4 C3 C1 116.66(11) . . ?
C1 C3 C1 126.7(2) . 14_455 ?
N2 C4 C3 180.000(1) . . ?

loop_
_geom_bond_atom_site_label_1
_geom_bond_atom_site_label_2
_geom_bond_distance
_geom_bond_site_symmetry_2
_geom_bond_publ_flag
Zn1 N1 1.9787(13) . ?
N1 C1 1.3056(19) . ?
C1 C3 1.4316(18) . ?
C1 C2 1.513(2) . ?
C3 C4 1.418(3) . ?
C4 N2 1.157(3) . ?

loop_
_geom_hbond_atom_site_label_D
_geom_hbond_atom_site_label_H
_geom_hbond_atom_site_label_A
_geom_hbond_distance_DH
_geom_hbond_distance_HA
_geom_hbond_distance_DA
_geom_hbond_angle_DHA
_geom_hbond_site_symmetry_A
N1 H1 N2 0.80(2) 2.39(2) 3.1948(15) 175.5(19) 31_566

loop_
_geom_torsion_atom_site_label_1
_geom_torsion_atom_site_label_2
_geom_torsion_atom_site_label_3
_geom_torsion_atom_site_label_4
_geom_torsion
_geom_torsion_site_symmetry_1
_geom_torsion_site_symmetry_2
_geom_torsion_site_symmetry_3
_geom_torsion_site_symmetry_4
_geom_torsion_publ_flag
N1 Zn1 N1 C1 133.17(15) 11_455 . . . ?
N1 Zn1 N1 C1 -3.13(10) 14_455 . . . ?
N1 Zn1 N1 C1 -117.59(14) 8 . . . ?
Zn1 N1 C1 C3 6.3(2) . . . . ?
Zn1 N1 C1 C2 -173.69(11) . . . . ?
N1 C1 C3 C4 176.65(11) . . . . ?
C2 C1 C3 C4 -3.41(14) . . . . ?
N1 C1 C3 C1 -3.35(11) . . . 14_455 ?
C2 C1 C3 C1 176.59(14) . . . 14_455 ?
